data_4085156
loop_
_publ_author_name
'Fecker, Ann Christin'
'Cr\(aciun, Bogdan-Florin'
'Schweyen, Peter'
'Freytag, Matthias'
'Jones, Peter G.'
'Walter, Marc D.'

_publ_section_title
;
 Synthesis and Characterization of N-Donor-Functionalized Enantiomerically
 Pure Pentadienyl Ligands Derived from (1R)-(&#x2212;)-Myrtenal
;
_journal_issue 1
_journal_name_full Organometallics
_journal_page_first 146
_journal_paper_doi 10.1021/om501024j
_journal_volume 34
_journal_year 2015
_chemical_absolute_configuration ad
_chemical_formula_sum 'C32 H56 Cr N2 Si2'
_chemical_formula_weight 576.97
_chemical_name_systematic
; 
 ? 
;
_space_group_IT_number 4
_symmetry_cell_setting monoclinic
_symmetry_space_group_name_Hall 'P 2yb'
_symmetry_space_group_name_H-M 'P 1 21 1'
_atom_sites_solution_hydrogens geom
_atom_sites_solution_primary direct
_atom_sites_solution_secondary difmap
_audit_creation_method SHELXL-97
_cell_angle_alpha 90.00
_cell_angle_beta 93.430(3)
_cell_angle_gamma 90.00
_cell_formula_units_Z 4
_cell_length_a 12.8435(4)
_cell_length_b 11.4810(4)
_cell_length_c 22.2751(7)
_cell_measurement_reflns_used 28786
_cell_measurement_temperature 100(2)
_cell_measurement_theta_max 75.5040
_cell_measurement_theta_min 3.4410
_cell_volume 3278.72(18)
_computing_cell_refinement
; 
CrysAlisPro, Agilent Technologies, 
Version 1.171.36.28 (release 01-02-2013 CrysAlis171 .NET) 
(compiled Feb  1 2013,16:14:44) 
;
_computing_data_collection
; 
CrysAlisPro, Agilent Technologies, 
Version 1.171.36.28 (release 01-02-2013 CrysAlis171 .NET) 
(compiled Feb  1 2013,16:14:44) 
;
_computing_data_reduction
; 
CrysAlisPro, Agilent Technologies, 
Version 1.171.36.28 (release 01-02-2013 CrysAlis171 .NET) 
(compiled Feb  1 2013,16:14:44) 
;
_computing_molecular_graphics 'Bruker XP'
_computing_publication_material SHELXL-97
_computing_structure_refinement 'SHELXL-97 (Sheldrick, 1997)'
_computing_structure_solution 'SHELXS-97 (Sheldrick, 1990)'
_diffrn_ambient_temperature 100(2)
_diffrn_detector_area_resol_mean 10.3543
_diffrn_measured_fraction_theta_full 1.000
_diffrn_measured_fraction_theta_max 0.998
_diffrn_measurement_device_type 'Oxford Diffraction Xcalibur, Atlas, Nova'
_diffrn_measurement_method '\w scans'
_diffrn_radiation_monochromator mirror
_diffrn_radiation_source 'Nova (Cu) X-ray Source'
_diffrn_radiation_type 'Cu K\a'
_diffrn_radiation_wavelength 1.54184
_diffrn_reflns_av_R_equivalents 0.0844
_diffrn_reflns_av_sigmaI/netI 0.0462
_diffrn_reflns_limit_h_max 15
_diffrn_reflns_limit_h_min -16
_diffrn_reflns_limit_k_max 14
_diffrn_reflns_limit_k_min -13
_diffrn_reflns_limit_l_max 27
_diffrn_reflns_limit_l_min -27
_diffrn_reflns_number 106996
_diffrn_reflns_theta_full 75.00
_diffrn_reflns_theta_max 75.79
_diffrn_reflns_theta_min 3.45
_exptl_absorpt_coefficient_mu 3.721
_exptl_absorpt_correction_T_max 1.00000
_exptl_absorpt_correction_T_min 0.01562
_exptl_absorpt_correction_type multi-scan
_exptl_absorpt_process_details
; 
CrysAlisPro, Agilent Technologies, 
Version 1.171.36.28 (release 01-02-2013 CrysAlis171 .NET) 
(compiled Feb  1 2013,16:14:44) 
;
_exptl_crystal_colour 'dark green'
_exptl_crystal_density_diffrn 1.169
_exptl_crystal_density_method 'not measured'
_exptl_crystal_description prism
_exptl_crystal_F_000 1256
_exptl_crystal_size_max 0.10
_exptl_crystal_size_mid 0.05
_exptl_crystal_size_min 0.03
_refine_diff_density_max 0.612
_refine_diff_density_min -0.441
_refine_diff_density_rms 0.049
_refine_ls_abs_structure_details 'Flack H D (1983), Acta Cryst. A39, 876-881'
_refine_ls_abs_structure_Flack 0.004(3)
_refine_ls_extinction_method none
_refine_ls_goodness_of_fit_ref 1.035
_refine_ls_hydrogen_treatment mixed
_refine_ls_matrix_type full
_refine_ls_number_parameters 755
_refine_ls_number_reflns 13282
_refine_ls_number_restraints 1
_refine_ls_restrained_S_all 1.035
_refine_ls_R_factor_all 0.0413
_refine_ls_R_factor_gt 0.0376
_refine_ls_shift/su_max 0.001
_refine_ls_shift/su_mean 0.000
_refine_ls_structure_factor_coef Fsqd
_refine_ls_weighting_details 'calc w=1/[\s^2^(Fo^2^)+(0.0394P)^2^+1.2439P] where P=(Fo^2^+2Fc^2^)/3'
_refine_ls_weighting_scheme calc
_refine_ls_wR_factor_gt 0.0843
_refine_ls_wR_factor_ref 0.0861
_reflns_number_gt 12522
_reflns_number_total 13282
_reflns_threshold_expression >2sigma(I)
_cod_data_source_file om501024j_si_002.cif
_cod_data_source_block ann40
_cod_depositor_comments 'Adding full bibliography for 4085149--4085163.cif.'
_cod_original_sg_symbol_H-M 'P 21'
_cod_database_code 4085156

loop_
_symmetry_equiv_pos_as_xyz
'x, y, z'
'-x, y+1/2, -z'

loop_
_atom_site_label
_atom_site_type_symbol
_atom_site_fract_x
_atom_site_fract_y
_atom_site_fract_z
_atom_site_U_iso_or_equiv
_atom_site_adp_type
_atom_site_occupancy
_atom_site_symmetry_multiplicity
_atom_site_calc_flag
_atom_site_refinement_flags
Cr Cr 0.77376(3) 0.49983(3) 0.614858(15) 0.01365(8) Uani 1 1 d .
Si1 Si 0.80913(5) 0.79531(6) 0.55046(3) 0.01793(13) Uani 1 1 d .
Si2 Si 0.69609(5) 0.45256(6) 0.45290(3) 0.01794(13) Uani 1 1 d .
N1 N 0.84189(16) 0.91189(19) 0.59785(9) 0.0233(4) Uani 1 1 d .
N2 N 0.66584(16) 0.3156(2) 0.42564(10) 0.0243(5) Uani 1 1 d .
C1 C 0.73694(18) 0.6866(2) 0.59382(10) 0.0177(5) Uani 1 1 d .
H1 H 0.667(2) 0.678(3) 0.5809(12) 0.017(7) Uiso 1 1 d .
C2 C 0.76496(18) 0.6679(2) 0.65559(11) 0.0171(4) Uani 1 1 d .
H2 H 0.829(3) 0.701(3) 0.6701(14) 0.029(8) Uiso 1 1 d .
C3 C 0.72003(18) 0.5868(2) 0.69503(10) 0.0178(5) Uani 1 1 d .
H3 H 0.750(2) 0.581(3) 0.7366(15) 0.033(9) Uiso 1 1 d .
C4 C 0.64424(16) 0.4996(2) 0.68026(9) 0.0172(4) Uani 1 1 d .
C5 C 0.59705(17) 0.4792(2) 0.62267(10) 0.0184(5) Uani 1 1 d .
H5 H 0.587(2) 0.546(3) 0.5930(12) 0.017(7) Uiso 1 1 d .
C6 C 0.51757(18) 0.3807(2) 0.61550(11) 0.0220(5) Uani 1 1 d .
H6A H 0.5392 0.3262 0.5841 0.026 Uiso 1 1 calc R
H6B H 0.4489 0.4135 0.6019 0.026 Uiso 1 1 calc R
C7 C 0.50679(19) 0.3136(2) 0.67402(11) 0.0232(5) Uani 1 1 d .
H7 H 0.4571 0.2466 0.6717 0.028 Uiso 1 1 calc R
C8 C 0.61824(18) 0.2857(2) 0.70021(11) 0.0220(5) Uani 1 1 d .
H8A H 0.6698 0.2736 0.6695 0.026 Uiso 1 1 calc R
H8B H 0.6216 0.2226 0.7306 0.026 Uiso 1 1 calc R
C9 C 0.61883(17) 0.4107(2) 0.72733(10) 0.0203(5) Uani 1 1 d .
H9 H 0.6574 0.4198 0.7674 0.024 Uiso 1 1 calc R
C10 C 0.49631(18) 0.3985(3) 0.72865(11) 0.0231(5) Uani 1 1 d .
C11 C 0.42767(19) 0.5049(3) 0.71985(12) 0.0301(6) Uani 1 1 d .
H11A H 0.3544 0.4808 0.7152 0.045 Uiso 1 1 calc R
H11B H 0.4464 0.5468 0.6837 0.045 Uiso 1 1 calc R
H11C H 0.4377 0.5561 0.7549 0.045 Uiso 1 1 calc R
C12 C 0.4668(2) 0.3342(3) 0.78531(12) 0.0324(6) Uani 1 1 d .
H12A H 0.4719 0.3877 0.8196 0.049 Uiso 1 1 calc R
H12B H 0.5144 0.2685 0.7930 0.049 Uiso 1 1 calc R
H12C H 0.3951 0.3052 0.7796 0.049 Uiso 1 1 calc R
C13 C 0.7182(2) 0.8453(3) 0.48665(11) 0.0260(5) Uani 1 1 d .
H13A H 0.6536 0.8743 0.5025 0.039 Uiso 1 1 calc R
H13B H 0.7022 0.7799 0.4594 0.039 Uiso 1 1 calc R
H13C H 0.7513 0.9078 0.4647 0.039 Uiso 1 1 calc R
C14 C 0.9334(2) 0.7423(3) 0.52006(12) 0.0256(5) Uani 1 1 d .
H14A H 0.9617 0.8027 0.4946 0.038 Uiso 1 1 calc R
H14B H 0.9195 0.6717 0.4962 0.038 Uiso 1 1 calc R
H14C H 0.9840 0.7248 0.5535 0.038 Uiso 1 1 calc R
C15 C 0.7574(2) 0.9703(3) 0.62673(13) 0.0323(6) Uani 1 1 d .
H15A H 0.7853 1.0089 0.6635 0.048 Uiso 1 1 calc R
H15B H 0.7049 0.9128 0.6369 0.048 Uiso 1 1 calc R
H15C H 0.7254 1.0284 0.5992 0.048 Uiso 1 1 calc R
C16 C 0.9227(2) 0.9940(3) 0.58348(13) 0.0380(7) Uani 1 1 d .
H16A H 0.8941 1.0503 0.5538 0.057 Uiso 1 1 calc R
H16B H 0.9808 0.9519 0.5669 0.057 Uiso 1 1 calc R
H16C H 0.9477 1.0353 0.6201 0.057 Uiso 1 1 calc R
C17 C 0.78993(18) 0.4434(2) 0.52014(10) 0.0191(5) Uani 1 1 d .
H17 H 0.862(2) 0.474(3) 0.5139(12) 0.019(7) Uiso 1 1 d .
C18 C 0.78140(18) 0.3471(2) 0.55973(10) 0.0186(5) Uani 1 1 d .
H18 H 0.722(2) 0.291(3) 0.5558(13) 0.022(7) Uiso 1 1 d .
C19 C 0.84183(18) 0.3237(2) 0.61385(11) 0.0185(5) Uani 1 1 d .
H19 H 0.824(2) 0.252(3) 0.6361(12) 0.018(7) Uiso 1 1 d .
C20 C 0.91857(16) 0.3965(2) 0.64364(10) 0.0158(4) Uani 1 1 d .
C21 C 0.95255(16) 0.5041(2) 0.62275(10) 0.0170(4) Uani 1 1 d .
H21 H 0.953(3) 0.525(3) 0.5777(15) 0.042(9) Uiso 1 1 d .
C22 C 1.03738(19) 0.5688(2) 0.66052(11) 0.0217(5) Uani 1 1 d .
H22A H 1.0989 0.5802 0.6364 0.026 Uiso 1 1 calc R
H22B H 1.0111 0.6466 0.6714 0.026 Uiso 1 1 calc R
C23 C 1.06993(16) 0.5014(2) 0.71779(10) 0.0187(4) Uani 1 1 d .
H23 H 1.1256 0.5389 0.7445 0.022 Uiso 1 1 calc R
C24 C 0.96919(18) 0.4693(2) 0.74838(10) 0.0212(5) Uani 1 1 d .
H24A H 0.9116 0.5259 0.7413 0.025 Uiso 1 1 calc R
H24B H 0.9800 0.4494 0.7915 0.025 Uiso 1 1 calc R
C25 C 0.96291(18) 0.3620(2) 0.70558(11) 0.0202(5) Uani 1 1 d .
H25 H 0.9339 0.2891 0.7226 0.024 Uiso 1 1 calc R
C26 C 1.08522(18) 0.3691(2) 0.70583(11) 0.0213(5) Uani 1 1 d .
C27 C 1.1366(2) 0.3049(3) 0.76022(13) 0.0301(6) Uani 1 1 d .
H27A H 1.1353 0.2208 0.7525 0.045 Uiso 1 1 calc R
H27B H 1.0984 0.3219 0.7960 0.045 Uiso 1 1 calc R
H27C H 1.2091 0.3309 0.7669 0.045 Uiso 1 1 calc R
C28 C 1.1383(2) 0.3317(3) 0.64986(13) 0.0325(6) Uani 1 1 d .
H28A H 1.2138 0.3430 0.6562 0.049 Uiso 1 1 calc R
H28B H 1.1119 0.3788 0.6155 0.049 Uiso 1 1 calc R
H28C H 1.1236 0.2493 0.6417 0.049 Uiso 1 1 calc R
C29 C 0.56979(18) 0.5268(2) 0.46477(11) 0.0248(5) Uani 1 1 d .
H29A H 0.5280 0.5305 0.4266 0.037 Uiso 1 1 calc R
H29B H 0.5834 0.6058 0.4798 0.037 Uiso 1 1 calc R
H29C H 0.5317 0.4829 0.4942 0.037 Uiso 1 1 calc R
C30 C 0.7638(2) 0.5367(3) 0.39503(11) 0.0295(6) Uani 1 1 d .
H30A H 0.8257 0.4938 0.3838 0.044 Uiso 1 1 calc R
H30B H 0.7850 0.6129 0.4115 0.044 Uiso 1 1 calc R
H30C H 0.7163 0.5478 0.3594 0.044 Uiso 1 1 calc R
C31 C 0.5733(2) 0.2504(3) 0.43756(14) 0.0380(7) Uani 1 1 d .
H31A H 0.5498 0.2065 0.4015 0.057 Uiso 1 1 calc R
H31B H 0.5182 0.3041 0.4484 0.057 Uiso 1 1 calc R
H31C H 0.5891 0.1962 0.4709 0.057 Uiso 1 1 calc R
C32 C 0.7494(2) 0.2390(3) 0.40889(15) 0.0381(7) Uani 1 1 d .
H32A H 0.7658 0.1834 0.4415 0.057 Uiso 1 1 calc R
H32B H 0.8115 0.2854 0.4017 0.057 Uiso 1 1 calc R
H32C H 0.7272 0.1965 0.3722 0.057 Uiso 1 1 calc R
Cr' Cr 0.78708(3) 0.04010(3) 0.898583(16) 0.01657(8) Uani 1 1 d .
Si1' Si 0.54070(5) -0.11229(7) 0.84498(4) 0.02868(16) Uani 1 1 d .
Si2' Si 0.70795(5) -0.07986(7) 1.04376(3) 0.02447(15) Uani 1 1 d .
N1' N 0.5154(2) -0.1031(3) 0.76879(12) 0.0421(6) Uani 1 1 d .
N2' N 0.68252(18) -0.2229(2) 1.06015(13) 0.0385(6) Uani 1 1 d .
C1' C 0.61740(17) 0.0189(2) 0.86898(11) 0.0222(5) Uani 1 1 d .
H1' H 0.587(2) 0.063(3) 0.8989(14) 0.024(8) Uiso 1 1 d .
C2' C 0.67582(19) 0.0739(2) 0.82521(11) 0.0213(5) Uani 1 1 d .
H2' H 0.682(2) 0.032(3) 0.7867(14) 0.034(8) Uiso 1 1 d .
C3' C 0.74006(19) 0.1750(2) 0.83290(10) 0.0194(5) Uani 1 1 d .
H3' H 0.782(3) 0.201(3) 0.7989(15) 0.031(8) Uiso 1 1 d .
C4' C 0.76790(18) 0.2355(2) 0.88700(11) 0.0191(5) Uani 1 1 d .
C5' C 0.73757(19) 0.2059(2) 0.94421(11) 0.0192(5) Uani 1 1 d .
H5' H 0.673(2) 0.162(3) 0.9483(12) 0.018(7) Uiso 1 1 d .
C6' C 0.7796(2) 0.2792(2) 0.99719(11) 0.0263(5) Uani 1 1 d .
H6'1 H 0.8182 0.2284 1.0267 0.032 Uiso 1 1 calc R
H6'2 H 0.7204 0.3143 1.0173 0.032 Uiso 1 1 calc R
C7' C 0.8518(2) 0.3760(2) 0.97743(12) 0.0259(5) Uani 1 1 d .
H7' H 0.8821 0.4269 1.0104 0.031 Uiso 1 1 calc R
C8' C 0.9315(2) 0.3216(2) 0.93639(13) 0.0271(6) Uani 1 1 d .
H8'1 H 0.9506 0.2401 0.9465 0.033 Uiso 1 1 calc R
H8'2 H 0.9942 0.3701 0.9314 0.033 Uiso 1 1 calc R
C9' C 0.84579(19) 0.3340(2) 0.88488(11) 0.0228(5) Uani 1 1 d .
H9' H 0.8709 0.3524 0.8443 0.027 Uiso 1 1 calc R
C10' C 0.80411(19) 0.4409(2) 0.92128(11) 0.0237(5) Uani 1 1 d .
C11' C 0.6875(2) 0.4669(2) 0.91675(13) 0.0287(6) Uani 1 1 d .
H11D H 0.6717 0.5260 0.9466 0.043 Uiso 1 1 calc R
H11E H 0.6487 0.3955 0.9244 0.043 Uiso 1 1 calc R
H11F H 0.6673 0.4959 0.8764 0.043 Uiso 1 1 calc R
C12' C 0.8624(2) 0.5534(3) 0.90807(13) 0.0322(6) Uani 1 1 d .
H12D H 0.8389 0.5824 0.8681 0.048 Uiso 1 1 calc R
H12E H 0.9375 0.5378 0.9091 0.048 Uiso 1 1 calc R
H12F H 0.8481 0.6121 0.9385 0.048 Uiso 1 1 calc R
C13' C 0.4171(3) -0.1121(4) 0.88478(19) 0.0648(12) Uani 1 1 d .
H13D H 0.3796 -0.0390 0.8763 0.097 Uiso 1 1 calc R
H13E H 0.4333 -0.1192 0.9282 0.097 Uiso 1 1 calc R
H13F H 0.3736 -0.1779 0.8707 0.097 Uiso 1 1 calc R
C14' C 0.6082(3) -0.2540(3) 0.8594(3) 0.0734(16) Uani 1 1 d .
H14D H 0.5616 -0.3179 0.8466 0.110 Uiso 1 1 calc R
H14E H 0.6274 -0.2615 0.9025 0.110 Uiso 1 1 calc R
H14F H 0.6713 -0.2570 0.8368 0.110 Uiso 1 1 calc R
C15' C 0.4613(3) -0.0018(4) 0.74324(18) 0.0588(10) Uani 1 1 d .
H15D H 0.4981 0.0268 0.7089 0.088 Uiso 1 1 calc R
H15E H 0.4596 0.0595 0.7738 0.088 Uiso 1 1 calc R
H15F H 0.3899 -0.0235 0.7299 0.088 Uiso 1 1 calc R
C16' C 0.5172(4) -0.1945(5) 0.7252(2) 0.0729(14) Uani 1 1 d .
H16D H 0.4459 -0.2217 0.7152 0.109 Uiso 1 1 calc R
H16E H 0.5595 -0.2593 0.7416 0.109 Uiso 1 1 calc R
H16F H 0.5474 -0.1652 0.6887 0.109 Uiso 1 1 calc R
C17' C 0.79068(19) -0.0800(2) 0.97758(10) 0.0212(5) Uani 1 1 d .
H17' H 0.790(2) -0.154(3) 0.9555(12) 0.016(7) Uiso 1 1 d .
C18' C 0.87981(17) -0.0079(3) 0.97769(10) 0.0204(5) Uani 1 1 d .
H18' H 0.892(2) 0.045(3) 1.0111(13) 0.021(7) Uiso 1 1 d .
C19' C 0.94896(17) 0.0064(2) 0.93036(10) 0.0192(5) Uani 1 1 d .
H19' H 1.007(2) 0.071(3) 0.9378(12) 0.016(7) Uiso 1 1 d .
C20' C 0.93890(17) -0.0411(2) 0.87141(10) 0.0177(4) Uani 1 1 d .
C21' C 0.85753(19) -0.1128(2) 0.84878(11) 0.0210(5) Uani 1 1 d .
H21' H 0.819(2) -0.163(3) 0.8753(13) 0.020(7) Uiso 1 1 d .
C22' C 0.8597(2) -0.1552(2) 0.78395(11) 0.0257(5) Uani 1 1 d .
H22C H 0.7941 -0.1324 0.7614 0.031 Uiso 1 1 calc R
H22D H 0.8643 -0.2413 0.7835 0.031 Uiso 1 1 calc R
C23' C 0.9525(2) -0.1038(2) 0.75300(11) 0.0248(5) Uani 1 1 d .
H23' H 0.9577 -0.1267 0.7100 0.030 Uiso 1 1 calc R
C24' C 0.9556(2) 0.0279(2) 0.76560(10) 0.0236(5) Uani 1 1 d .
H24C H 0.8862 0.0636 0.7700 0.028 Uiso 1 1 calc R
H24D H 0.9969 0.0732 0.7376 0.028 Uiso 1 1 calc R
C25' C 1.01542(18) -0.0028(2) 0.82613(10) 0.0211(5) Uani 1 1 d .
H25' H 1.0702 0.0539 0.8410 0.025 Uiso 1 1 calc R
C26' C 1.0555(2) -0.1152(2) 0.79367(11) 0.0244(5) Uani 1 1 d .
C27' C 1.1519(2) -0.0883(3) 0.75883(13) 0.0359(7) Uani 1 1 d .
H27D H 1.2122 -0.0762 0.7872 0.054 Uiso 1 1 calc R
H27E H 1.1394 -0.0177 0.7347 0.054 Uiso 1 1 calc R
H27F H 1.1658 -0.1538 0.7323 0.054 Uiso 1 1 calc R
C28' C 1.0760(2) -0.2256(3) 0.83068(13) 0.0322(6) Uani 1 1 d .
H28D H 1.0896 -0.2906 0.8037 0.048 Uiso 1 1 calc R
H28E H 1.0149 -0.2434 0.8533 0.048 Uiso 1 1 calc R
H28F H 1.1368 -0.2136 0.8588 0.048 Uiso 1 1 calc R
C29' C 0.5814(2) -0.0005(3) 1.03355(13) 0.0370(7) Uani 1 1 d .
H29D H 0.5414 -0.0311 0.9982 0.055 Uiso 1 1 calc R
H29E H 0.5948 0.0827 1.0279 0.055 Uiso 1 1 calc R
H29F H 0.5415 -0.0113 1.0693 0.055 Uiso 1 1 calc R
C30' C 0.7803(2) -0.0047(3) 1.10906(11) 0.0330(6) Uani 1 1 d .
H30D H 0.7392 -0.0095 1.1447 0.049 Uiso 1 1 calc R
H30E H 0.7914 0.0773 1.0989 0.049 Uiso 1 1 calc R
H30F H 0.8479 -0.0428 1.1175 0.049 Uiso 1 1 calc R
C31' C 0.5826(2) -0.2753(3) 1.06460(16) 0.0405(7) Uani 1 1 d .
H31D H 0.5758 -0.3420 1.0372 0.061 Uiso 1 1 calc R
H31E H 0.5281 -0.2181 1.0537 0.061 Uiso 1 1 calc R
H31F H 0.5753 -0.3018 1.1060 0.061 Uiso 1 1 calc R
C32' C 0.7675(2) -0.3014(3) 1.07602(16) 0.0409(8) Uani 1 1 d .
H32D H 0.7638 -0.3259 1.1180 0.061 Uiso 1 1 calc R
H32E H 0.8340 -0.2617 1.0711 0.061 Uiso 1 1 calc R
H32F H 0.7625 -0.3700 1.0498 0.061 Uiso 1 1 calc R

loop_
_atom_site_aniso_label
_atom_site_aniso_U_11
_atom_site_aniso_U_22
_atom_site_aniso_U_33
_atom_site_aniso_U_23
_atom_site_aniso_U_13
_atom_site_aniso_U_12
Cr 0.01325(16) 0.01234(18) 0.01524(16) -0.00091(14) 0.00001(12) -0.00040(14)
Si1 0.0174(3) 0.0158(3) 0.0203(3) 0.0021(2) -0.0010(2) -0.0012(2)
Si2 0.0172(3) 0.0199(3) 0.0167(3) -0.0022(2) 0.0001(2) -0.0025(2)
N1 0.0259(10) 0.0176(11) 0.0261(10) 0.0000(8) -0.0005(8) -0.0046(9)
N2 0.0201(10) 0.0231(12) 0.0295(11) -0.0077(9) -0.0011(8) -0.0020(9)
C1 0.0158(11) 0.0151(12) 0.0219(11) -0.0006(9) -0.0011(8) 0.0016(9)
C2 0.0162(11) 0.0125(12) 0.0226(11) -0.0031(9) 0.0007(8) 0.0010(9)
C3 0.0183(11) 0.0193(12) 0.0158(10) -0.0053(9) 0.0020(8) 0.0025(9)
C4 0.0122(9) 0.0223(12) 0.0174(9) -0.0011(9) 0.0029(7) 0.0015(9)
C5 0.0120(10) 0.0214(14) 0.0216(10) 0.0015(9) -0.0014(8) -0.0032(9)
C6 0.0192(11) 0.0223(13) 0.0238(11) 0.0048(10) -0.0046(9) -0.0056(10)
C7 0.0183(11) 0.0240(14) 0.0265(12) 0.0048(10) -0.0041(9) -0.0063(10)
C8 0.0197(11) 0.0208(13) 0.0252(12) 0.0092(10) -0.0014(9) -0.0035(10)
C9 0.0161(10) 0.0250(14) 0.0194(11) 0.0028(9) -0.0021(8) -0.0001(9)
C10 0.0159(11) 0.0295(15) 0.0241(11) 0.0041(11) 0.0037(8) -0.0016(10)
C11 0.0188(11) 0.0344(16) 0.0378(14) 0.0054(13) 0.0066(10) 0.0012(11)
C12 0.0255(13) 0.0412(18) 0.0307(14) 0.0108(12) 0.0049(10) -0.0027(12)
C13 0.0239(12) 0.0287(15) 0.0251(12) 0.0030(11) -0.0006(10) -0.0022(11)
C14 0.0247(12) 0.0246(14) 0.0275(13) 0.0050(10) 0.0016(10) -0.0034(11)
C15 0.0418(15) 0.0221(15) 0.0326(14) -0.0035(11) -0.0009(11) 0.0015(12)
C16 0.0452(16) 0.0303(16) 0.0388(15) -0.0024(13) 0.0042(12) -0.0175(14)
C17 0.0201(11) 0.0200(13) 0.0171(10) -0.0073(9) 0.0013(8) -0.0008(10)
C18 0.0188(11) 0.0149(12) 0.0218(11) -0.0067(9) -0.0002(9) 0.0006(9)
C19 0.0189(11) 0.0110(12) 0.0255(11) -0.0012(9) -0.0001(9) 0.0000(9)
C20 0.0134(10) 0.0125(11) 0.0212(10) -0.0010(9) -0.0004(8) 0.0041(9)
C21 0.0121(9) 0.0183(12) 0.0203(10) -0.0034(9) 0.0001(8) -0.0016(9)
C22 0.0202(11) 0.0217(14) 0.0231(11) -0.0007(10) -0.0009(9) -0.0046(10)
C23 0.0152(10) 0.0189(12) 0.0218(10) -0.0027(10) -0.0006(8) 0.0006(10)
C24 0.0188(11) 0.0266(14) 0.0182(10) -0.0026(9) -0.0002(8) 0.0004(9)
C25 0.0177(11) 0.0191(13) 0.0236(11) 0.0007(9) -0.0017(9) -0.0009(9)
C26 0.0169(11) 0.0202(13) 0.0262(12) -0.0039(10) -0.0025(9) 0.0033(9)
C27 0.0268(13) 0.0241(15) 0.0376(14) 0.0010(11) -0.0118(11) 0.0013(11)
C28 0.0221(12) 0.0403(18) 0.0345(14) -0.0130(13) -0.0022(10) 0.0095(12)
C29 0.0235(12) 0.0266(16) 0.0237(11) -0.0006(10) -0.0028(9) 0.0028(10)
C30 0.0287(13) 0.0381(17) 0.0215(11) -0.0011(11) -0.0012(9) -0.0077(12)
C31 0.0398(16) 0.0348(17) 0.0401(16) -0.0125(13) 0.0093(12) -0.0181(14)
C32 0.0315(15) 0.0310(17) 0.0512(18) -0.0196(14) -0.0035(13) 0.0054(13)
Cr' 0.01461(17) 0.0181(2) 0.01651(17) 0.00218(14) -0.00274(13) 0.00131(15)
Si1' 0.0231(3) 0.0202(4) 0.0415(4) 0.0049(3) -0.0079(3) -0.0041(3)
Si2' 0.0195(3) 0.0293(4) 0.0246(3) 0.0083(3) 0.0016(2) 0.0022(3)
N1' 0.0521(16) 0.0289(15) 0.0436(15) -0.0121(12) -0.0121(12) -0.0060(12)
N2' 0.0228(11) 0.0358(16) 0.0564(16) 0.0202(12) 0.0000(10) -0.0026(10)
C1' 0.0145(10) 0.0241(15) 0.0270(12) 0.0013(10) -0.0060(8) -0.0007(10)
C2' 0.0228(12) 0.0184(13) 0.0216(11) 0.0018(9) -0.0088(9) 0.0011(9)
C3' 0.0223(11) 0.0166(12) 0.0190(11) 0.0057(9) -0.0017(9) 0.0025(10)
C4' 0.0174(11) 0.0160(12) 0.0238(11) 0.0007(9) -0.0003(9) 0.0021(9)
C5' 0.0185(11) 0.0166(12) 0.0226(11) 0.0002(9) 0.0010(9) 0.0013(9)
C6' 0.0278(13) 0.0264(15) 0.0246(12) -0.0012(10) -0.0003(10) 0.0006(11)
C7' 0.0250(12) 0.0237(14) 0.0285(13) -0.0052(11) -0.0032(10) -0.0006(11)
C8' 0.0190(12) 0.0207(14) 0.0413(15) -0.0081(11) -0.0024(10) -0.0020(10)
C9' 0.0228(12) 0.0192(13) 0.0268(12) 0.0002(10) 0.0047(9) -0.0036(10)
C10' 0.0205(11) 0.0198(14) 0.0309(13) -0.0034(10) 0.0023(9) -0.0004(10)
C11' 0.0266(13) 0.0210(14) 0.0384(14) -0.0009(11) 0.0002(10) 0.0013(10)
C12' 0.0314(14) 0.0222(14) 0.0436(15) -0.0047(12) 0.0069(11) -0.0063(12)
C13' 0.049(2) 0.079(3) 0.067(2) -0.019(2) 0.0124(18) -0.040(2)
C14' 0.052(2) 0.029(2) 0.134(4) 0.022(2) -0.044(3) -0.0124(18)
C15' 0.066(2) 0.048(2) 0.058(2) 0.0104(19) -0.0355(18) -0.011(2)
C16' 0.082(3) 0.071(3) 0.069(3) -0.035(2) 0.026(2) -0.017(3)
C17' 0.0248(12) 0.0210(13) 0.0175(10) 0.0093(9) -0.0013(9) 0.0056(10)
C18' 0.0176(10) 0.0271(13) 0.0157(10) 0.0035(10) -0.0044(8) 0.0045(10)
C19' 0.0158(10) 0.0211(12) 0.0201(10) 0.0001(10) -0.0037(8) 0.0046(10)
C20' 0.0147(10) 0.0167(12) 0.0214(11) 0.0011(9) -0.0005(8) 0.0040(9)
C21' 0.0247(12) 0.0185(13) 0.0195(11) 0.0005(9) -0.0004(9) -0.0005(10)
C22' 0.0328(13) 0.0212(13) 0.0227(12) -0.0030(10) -0.0019(10) -0.0043(11)
C23' 0.0349(13) 0.0212(14) 0.0183(11) -0.0015(10) 0.0015(9) -0.0014(11)
C24' 0.0306(12) 0.0200(14) 0.0202(11) 0.0005(9) 0.0025(9) -0.0009(10)
C25' 0.0227(11) 0.0203(12) 0.0204(10) -0.0029(10) 0.0011(8) -0.0006(10)
C26' 0.0290(13) 0.0232(14) 0.0217(11) -0.0023(10) 0.0065(9) 0.0040(11)
C27' 0.0347(14) 0.0416(19) 0.0326(14) -0.0028(13) 0.0104(11) 0.0043(13)
C28' 0.0390(15) 0.0244(16) 0.0339(14) -0.0016(11) 0.0075(12) 0.0099(12)
C29' 0.0308(14) 0.0470(19) 0.0336(14) 0.0133(14) 0.0060(11) 0.0073(14)
C30' 0.0367(14) 0.0385(17) 0.0243(12) 0.0062(12) 0.0061(10) -0.0039(13)
C31' 0.0317(15) 0.0380(19) 0.0530(19) -0.0106(15) 0.0114(13) -0.0131(13)
C32' 0.0298(15) 0.0318(17) 0.060(2) 0.0181(15) -0.0060(14) -0.0008(13)

loop_
_atom_type_symbol
_atom_type_description
_atom_type_scat_dispersion_real
_atom_type_scat_dispersion_imag
_atom_type_scat_source
C C 0.0181 0.0091 'International Tables Vol C Tables 4.2.6.8 and 6.1.1.4'
H H 0.0000 0.0000 'International Tables Vol C Tables 4.2.6.8 and 6.1.1.4'
N N 0.0311 0.0180 'International Tables Vol C Tables 4.2.6.8 and 6.1.1.4'
Si Si 0.2541 0.3302 'International Tables Vol C Tables 4.2.6.8 and 6.1.1.4'
Cr Cr -0.1635 2.4439 'International Tables Vol C Tables 4.2.6.8 and 6.1.1.4'

loop_
_geom_angle_atom_site_label_1
_geom_angle_atom_site_label_2
_geom_angle_atom_site_label_3
_geom_angle
C2 Cr C18 170.21(9)
C2 Cr C3 38.42(9)
C18 Cr C3 149.90(10)
C2 Cr C19 149.72(9)
C18 Cr C19 38.08(9)
C3 Cr C19 124.77(9)
C2 Cr C17 132.42(10)
C18 Cr C17 37.88(9)
C3 Cr C17 162.74(9)
C19 Cr C17 70.36(9)
C2 Cr C1 37.70(9)
C18 Cr C1 132.75(9)
C3 Cr C1 70.23(9)
C19 Cr C1 162.83(9)
C17 Cr C1 96.37(9)
C2 Cr C20 114.57(9)
C18 Cr C20 70.69(9)
C3 Cr C20 107.51(8)
C19 Cr C20 37.16(8)
C17 Cr C20 89.67(8)
C1 Cr C20 136.05(9)
C2 Cr C4 70.75(9)
C18 Cr C4 115.18(10)
C3 Cr C4 37.02(9)
C19 Cr C4 108.12(9)
C17 Cr C4 135.94(8)
C1 Cr C4 88.96(9)
C20 Cr C4 115.93(8)
C2 Cr C21 91.50(9)
C18 Cr C21 88.94(9)
C3 Cr C21 106.87(8)
C19 Cr C21 67.94(9)
C17 Cr C21 85.94(8)
C1 Cr C21 101.15(9)
C20 Cr C21 35.74(9)
C4 Cr C21 135.89(8)
C2 Cr C5 89.05(9)
C18 Cr C5 92.19(9)
C3 Cr C5 67.98(9)
C19 Cr C5 107.47(9)
C17 Cr C5 100.95(8)
C1 Cr C5 85.27(9)
C20 Cr C5 136.21(9)
C4 Cr C5 35.77(8)
C21 Cr C5 170.09(8)
N1 Si1 C1 108.13(11)
N1 Si1 C14 106.80(12)
C1 Si1 C14 115.60(12)
N1 Si1 C13 109.96(12)
C1 Si1 C13 106.97(11)
C14 Si1 C13 109.33(12)
N2 Si2 C29 106.70(11)
N2 Si2 C30 109.50(12)
C29 Si2 C30 107.85(13)
N2 Si2 C17 110.62(11)
C29 Si2 C17 115.91(11)
C30 Si2 C17 106.14(11)
C16 N1 C15 111.1(2)
C16 N1 Si1 121.05(18)
C15 N1 Si1 117.52(17)
C31 N2 C32 111.2(2)
C31 N2 Si2 125.47(19)
C32 N2 Si2 119.27(18)
C2 C1 Si1 120.02(18)
C2 C1 Cr 67.28(14)
Si1 C1 Cr 130.23(12)
C1 C2 C3 127.5(2)
C1 C2 Cr 75.02(14)
C3 C2 Cr 72.87(14)
C4 C3 C2 127.9(2)
C4 C3 Cr 74.66(13)
C2 C3 Cr 68.71(13)
C5 C4 C3 125.5(2)
C5 C4 C9 114.9(2)
C3 C4 C9 119.2(2)
C5 C4 Cr 73.01(12)
C3 C4 Cr 68.32(12)
C9 C4 Cr 129.85(17)
C4 C5 C6 117.9(2)
C4 C5 Cr 71.22(12)
C6 C5 Cr 136.56(18)
C5 C6 C7 112.24(19)
C6 C7 C8 107.3(2)
C6 C7 C10 111.4(2)
C8 C7 C10 87.50(18)
C7 C8 C9 86.47(19)
C4 C9 C8 110.42(19)
C4 C9 C10 109.20(18)
C8 C9 C10 86.77(18)
C11 C10 C12 109.0(2)
C11 C10 C7 118.5(2)
C12 C10 C7 112.1(2)
C11 C10 C9 119.9(2)
C12 C10 C9 110.7(2)
C7 C10 C9 84.79(17)
C18 C17 Si2 118.11(18)
C18 C17 Cr 67.90(13)
Si2 C17 Cr 130.56(12)
C19 C18 C17 128.0(2)
C19 C18 Cr 73.16(14)
C17 C18 Cr 74.22(14)
C18 C19 C20 127.7(2)
C18 C19 Cr 68.77(14)
C20 C19 Cr 73.80(14)
C21 C20 C19 125.7(2)
C21 C20 C25 115.2(2)
C19 C20 C25 118.9(2)
C21 C20 Cr 73.18(13)
C19 C20 Cr 69.04(13)
C25 C20 Cr 130.74(16)
C20 C21 C22 118.2(2)
C20 C21 Cr 71.08(12)
C22 C21 Cr 136.89(17)
C23 C22 C21 111.3(2)
C22 C23 C24 107.15(18)
C22 C23 C26 112.46(19)
C24 C23 C26 87.69(19)
C23 C24 C25 86.15(17)
C20 C25 C24 110.8(2)
C20 C25 C26 108.13(19)
C24 C25 C26 86.67(17)
C28 C26 C27 108.6(2)
C28 C26 C23 118.9(2)
C27 C26 C23 112.7(2)
C28 C26 C25 118.7(2)
C27 C26 C25 111.2(2)
C23 C26 C25 85.11(17)
C18' Cr' C2' 171.39(10)
C18' Cr' C19' 38.50(8)
C2' Cr' C19' 148.87(9)
C18' Cr' C3' 148.22(10)
C2' Cr' C3' 38.49(9)
C19' Cr' C3' 123.99(9)
C18' Cr' C17' 37.61(10)
C2' Cr' C17' 133.99(10)
C19' Cr' C17' 70.25(9)
C3' Cr' C17' 162.64(9)
C18' Cr' C1' 133.99(9)
C2' Cr' C1' 37.45(9)
C19' Cr' C1' 163.50(10)
C3' Cr' C1' 69.98(9)
C17' Cr' C1' 97.92(9)
C18' Cr' C5' 90.26(10)
C2' Cr' C5' 89.87(9)
C19' Cr' C5' 106.84(9)
C3' Cr' C5' 68.42(9)
C17' Cr' C5' 99.11(9)
C1' Cr' C5' 85.96(9)
C18' Cr' C4' 113.56(10)
C2' Cr' C4' 70.80(9)
C19' Cr' C4' 107.80(9)
C3' Cr' C4' 37.02(9)
C17' Cr' C4' 134.16(9)
C1' Cr' C4' 88.69(9)
C5' Cr' C4' 35.86(9)
C18' Cr' C20' 70.72(8)
C2' Cr' C20' 114.50(9)
C19' Cr' C20' 37.04(8)
C3' Cr' C20' 108.57(9)
C17' Cr' C20' 88.79(9)
C1' Cr' C20' 135.01(9)
C5' Cr' C20' 136.99(9)
C4' Cr' C20' 117.63(9)
C18' Cr' C21' 89.12(9)
C2' Cr' C21' 91.96(9)
C19' Cr' C21' 68.07(9)
C3' Cr' C21' 108.63(9)
C17' Cr' C21' 85.30(9)
C1' Cr' C21' 100.28(9)
C5' Cr' C21' 171.85(9)
C4' Cr' C21' 138.20(9)
C20' Cr' C21' 35.70(9)
N1' Si1' C1' 107.51(13)
N1' Si1' C14' 106.5(2)
C1' Si1' C14' 115.09(14)
N1' Si1' C13' 110.79(18)
C1' Si1' C13' 108.27(16)
C14' Si1' C13' 108.7(2)
N2' Si2' C29' 108.52(14)
N2' Si2' C17' 106.92(13)
C29' Si2' C17' 115.90(11)
N2' Si2' C30' 111.38(14)
C29' Si2' C30' 104.82(15)
C17' Si2' C30' 109.36(12)
C16' N1' C15' 110.3(3)
C16' N1' Si1' 128.2(3)
C15' N1' Si1' 119.7(2)
C31' N2' C32' 113.0(3)
C31' N2' Si2' 126.9(2)
C32' N2' Si2' 119.9(2)
C2' C1' Si1' 117.20(19)
C2' C1' Cr' 67.02(13)
Si1' C1' Cr' 131.17(13)
C1' C2' C3' 127.4(2)
C1' C2' Cr' 75.53(13)
C3' C2' Cr' 72.63(13)
C4' C3' C2' 127.9(2)
C4' C3' Cr' 74.54(14)
C2' C3' Cr' 68.89(13)
C5' C4' C3' 125.9(2)
C5' C4' C9' 115.6(2)
C3' C4' C9' 118.2(2)
C5' C4' Cr' 71.92(15)
C3' C4' Cr' 68.44(14)
C9' C4' Cr' 132.45(17)
C4' C5' C6' 117.9(2)
C4' C5' Cr' 72.21(15)
C6' C5' Cr' 135.76(18)
C5' C6' C7' 111.8(2)
C6' C7' C8' 108.2(2)
C6' C7' C10' 111.3(2)
C8' C7' C10' 87.8(2)
C7' C8' C9' 86.24(19)
C4' C9' C8' 110.5(2)
C4' C9' C10' 108.6(2)
C8' C9' C10' 86.50(19)
C11' C10' C12' 108.2(2)
C11' C10' C7' 119.1(2)
C12' C10' C7' 112.7(2)
C11' C10' C9' 118.6(2)
C12' C10' C9' 111.8(2)
C7' C10' C9' 84.88(19)
C18' C17' Si2' 119.82(19)
C18' C17' Cr' 67.56(13)
Si2' C17' Cr' 129.43(13)
C17' C18' C19' 127.3(2)
C17' C18' Cr' 74.83(13)
C19' C18' Cr' 72.68(12)
C20' C19' C18' 127.7(2)
C20' C19' Cr' 74.76(12)
C18' C19' Cr' 68.82(12)
C21' C20' C19' 125.7(2)
C21' C20' C25' 115.5(2)
C19' C20' C25' 118.5(2)
C21' C20' Cr' 72.77(14)
C19' C20' Cr' 68.20(13)
C25' C20' Cr' 131.16(17)
C20' C21' C22' 118.2(2)
C20' C21' Cr' 71.52(14)
C22' C21' Cr' 137.10(18)
C21' C22' C23' 111.3(2)
C22' C23' C24' 108.0(2)
C22' C23' C26' 111.2(2)
C24' C23' C26' 88.0(2)
C23' C24' C25' 86.61(19)
C20' C25' C24' 109.71(19)
C20' C25' C26' 108.0(2)
C24' C25' C26' 86.92(18)
C28' C26' C27' 108.8(2)
C28' C26' C23' 119.7(2)
C27' C26' C23' 111.8(2)
C28' C26' C25' 118.8(2)
C27' C26' C25' 111.3(2)
C23' C26' C25' 84.80(18)

loop_
_geom_bond_atom_site_label_1
_geom_bond_atom_site_label_2
_geom_bond_distance
Cr C2 2.138(2)
Cr C18 2.146(2)
Cr C3 2.193(2)
Cr C19 2.203(2)
Cr C17 2.229(2)
Cr C1 2.240(2)
Cr C20 2.266(2)
Cr C4 2.276(2)
Cr C21 2.293(2)
Cr C5 2.299(2)
Si1 N1 1.741(2)
Si1 C1 1.859(3)
Si1 C14 1.872(3)
Si1 C13 1.875(3)
Si2 N2 1.722(2)
Si2 C29 1.865(3)
Si2 C30 1.867(3)
Si2 C17 1.868(2)
N1 C16 1.452(4)
N1 C15 1.457(4)
N2 C31 1.442(4)
N2 C32 1.453(4)
C1 C2 1.418(3)
C2 C3 1.426(3)
C3 C4 1.421(3)
C4 C5 1.405(3)
C4 C9 1.513(3)
C5 C6 1.525(3)
C6 C7 1.527(3)
C7 C8 1.547(3)
C7 C10 1.571(4)
C8 C9 1.557(4)
C9 C10 1.582(3)
C10 C11 1.513(4)
C10 C12 1.529(3)
C17 C18 1.422(4)
C18 C19 1.420(3)
C19 C20 1.425(3)
C20 C21 1.399(4)
C20 C25 1.513(3)
C21 C22 1.529(3)
C22 C23 1.529(3)
C23 C24 1.543(3)
C23 C26 1.557(4)
C24 C25 1.557(3)
C25 C26 1.573(3)
C26 C28 1.518(4)
C26 C27 1.533(3)
Cr' C18' 2.139(2)
Cr' C2' 2.141(2)
Cr' C19' 2.190(2)
Cr' C3' 2.191(2)
Cr' C17' 2.234(2)
Cr' C1' 2.252(2)
Cr' C5' 2.266(3)
Cr' C4' 2.270(3)
Cr' C20' 2.276(2)
Cr' C21' 2.292(3)
Si1' N1' 1.712(3)
Si1' C1' 1.860(3)
Si1' C14' 1.862(4)
Si1' C13' 1.864(4)
Si2' N2' 1.718(3)
Si2' C29' 1.866(3)
Si2' C17' 1.868(3)
Si2' C30' 1.888(3)
N1' C16' 1.431(5)
N1' C15' 1.453(5)
N2' C31' 1.426(4)
N2' C32' 1.443(4)
C1' C2' 1.414(4)
C2' C3' 1.428(4)
C3' C4' 1.418(3)
C4' C5' 1.397(3)
C4' C9' 1.512(3)
C5' C6' 1.522(3)
C6' C7' 1.529(4)
C7' C8' 1.544(4)
C7' C10' 1.551(4)
C8' C9' 1.549(4)
C9' C10' 1.582(4)
C10' C11' 1.524(3)
C10' C12' 1.530(4)
C17' C18' 1.412(4)
C18' C19' 1.428(3)
C19' C20' 1.421(3)
C20' C21' 1.400(3)
C20' C25' 1.515(3)
C21' C22' 1.526(3)
C22' C23' 1.530(4)
C23' C24' 1.539(4)
C23' C26' 1.564(4)
C24' C25' 1.552(3)
C25' C26' 1.580(4)
C26' C28' 1.526(4)
C26' C27' 1.531(4)

loop_
_geom_torsion_atom_site_label_1
_geom_torsion_atom_site_label_2
_geom_torsion_atom_site_label_3
_geom_torsion_atom_site_label_4
_geom_torsion
C1 Si1 N1 C16 162.2(2)
C14 Si1 N1 C16 37.2(2)
C13 Si1 N1 C16 -81.4(2)
C1 Si1 N1 C15 -56.0(2)
C14 Si1 N1 C15 179.04(19)
C13 Si1 N1 C15 60.5(2)
C29 Si2 N2 C31 -28.0(3)
C30 Si2 N2 C31 -144.5(2)
C17 Si2 N2 C31 98.9(3)
C29 Si2 N2 C32 176.7(2)
C30 Si2 N2 C32 60.2(3)
C17 Si2 N2 C32 -56.4(2)
N1 Si1 C1 C2 -36.0(2)
C14 Si1 C1 C2 83.6(2)
C13 Si1 C1 C2 -154.37(19)
N1 Si1 C1 Cr -120.49(15)
C14 Si1 C1 Cr -0.9(2)
C13 Si1 C1 Cr 121.12(16)
C18 Cr C1 C2 -176.81(14)
C3 Cr C1 C2 26.30(14)
C19 Cr C1 C2 -126.6(3)
C17 Cr C1 C2 -164.90(14)
C20 Cr C1 C2 -68.74(18)
C4 Cr C1 C2 58.95(14)
C21 Cr C1 C2 -77.80(14)
C5 Cr C1 C2 94.58(14)
C2 Cr C1 Si1 110.9(2)
C18 Cr C1 Si1 -65.9(2)
C3 Cr C1 Si1 137.17(17)
C19 Cr C1 Si1 -15.7(4)
C17 Cr C1 Si1 -54.03(16)
C20 Cr C1 Si1 42.1(2)
C4 Cr C1 Si1 169.81(16)
C21 Cr C1 Si1 33.07(17)
C5 Cr C1 Si1 -154.55(16)
Si1 C1 C2 C3 -178.41(19)
Cr C1 C2 C3 -53.9(2)
Si1 C1 C2 Cr -124.52(17)
C18 Cr C2 C1 13.9(6)
C3 Cr C2 C1 -137.9(2)
C19 Cr C2 C1 151.96(17)
C17 Cr C2 C1 20.53(19)
C20 Cr C2 C1 134.67(14)
C4 Cr C2 C1 -114.87(15)
C21 Cr C2 C1 106.41(14)
C5 Cr C2 C1 -83.49(14)
C18 Cr C2 C3 151.8(5)
C19 Cr C2 C3 -70.2(2)
C17 Cr C2 C3 158.38(13)
C1 Cr C2 C3 137.9(2)
C20 Cr C2 C3 -87.47(15)
C4 Cr C2 C3 22.99(13)
C21 Cr C2 C3 -115.74(14)
C5 Cr C2 C3 54.37(14)
C1 C2 C3 C4 6.3(4)
Cr C2 C3 C4 -48.5(2)
C1 C2 C3 Cr 54.8(2)
C2 Cr C3 C4 142.2(2)
C18 Cr C3 C4 -28.5(2)
C19 Cr C3 C4 -73.04(16)
C17 Cr C3 C4 75.8(4)
C1 Cr C3 C4 116.39(15)
C20 Cr C3 C4 -110.07(14)
C21 Cr C3 C4 -147.54(14)
C5 Cr C3 C4 23.47(13)
C18 Cr C3 C2 -170.77(17)
C19 Cr C3 C2 144.72(14)
C17 Cr C3 C2 -66.4(4)
C1 Cr C3 C2 -25.85(13)
C20 Cr C3 C2 107.69(14)
C4 Cr C3 C2 -142.2(2)
C21 Cr C3 C2 70.22(15)
C5 Cr C3 C2 -118.77(15)
C2 C3 C4 C5 -1.6(4)
Cr C3 C4 C5 -47.9(2)
C2 C3 C4 C9 170.9(2)
Cr C3 C4 C9 124.6(2)
C2 C3 C4 Cr 46.3(2)
C2 Cr C4 C5 117.06(17)
C18 Cr C4 C5 -54.52(17)
C3 Cr C4 C5 140.8(2)
C19 Cr C4 C5 -94.94(16)
C17 Cr C4 C5 -14.7(2)
C1 Cr C4 C5 83.35(16)
C20 Cr C4 C5 -134.29(15)
C21 Cr C4 C5 -171.63(15)
C2 Cr C4 C3 -23.77(14)
C18 Cr C4 C3 164.65(14)
C19 Cr C4 C3 124.24(15)
C17 Cr C4 C3 -155.56(15)
C1 Cr C4 C3 -57.47(15)
C20 Cr C4 C3 84.89(16)
C21 Cr C4 C3 47.5(2)
C5 Cr C4 C3 -140.8(2)
C2 Cr C4 C9 -134.4(2)
C18 Cr C4 C9 54.1(2)
C3 Cr C4 C9 -110.6(2)
C19 Cr C4 C9 13.6(2)
C17 Cr C4 C9 93.8(2)
C1 Cr C4 C9 -168.1(2)
C20 Cr C4 C9 -25.7(2)
C21 Cr C4 C9 -63.1(3)
C5 Cr C4 C9 108.6(3)
C3 C4 C5 C6 179.6(2)
C9 C4 C5 C6 6.8(3)
Cr C4 C5 C6 133.5(2)
C3 C4 C5 Cr 46.2(2)
C9 C4 C5 Cr -126.65(19)
C2 Cr C5 C4 -57.23(16)
C18 Cr C5 C4 132.48(16)
C3 Cr C5 C4 -24.22(15)
C19 Cr C5 C4 96.95(16)
C17 Cr C5 C4 169.62(16)
C1 Cr C5 C4 -94.80(16)
C20 Cr C5 C4 68.47(19)
C21 Cr C5 C4 36.1(6)
C2 Cr C5 C6 -168.4(2)
C18 Cr C5 C6 21.3(2)
C3 Cr C5 C6 -135.4(3)
C19 Cr C5 C6 -14.2(3)
C17 Cr C5 C6 58.5(2)
C1 Cr C5 C6 154.1(2)
C20 Cr C5 C6 -42.7(3)
C4 Cr C5 C6 -111.2(3)
C21 Cr C5 C6 -75.1(6)
C4 C5 C6 C7 -3.3(3)
Cr C5 C6 C7 88.4(3)
C5 C6 C7 C8 -47.5(3)
C5 C6 C7 C10 46.7(3)
C6 C7 C8 C9 83.2(2)
C10 C7 C8 C9 -28.51(17)
C5 C4 C9 C8 40.4(3)
C3 C4 C9 C8 -132.8(2)
Cr C4 C9 C8 -47.7(3)
C5 C4 C9 C10 -53.3(3)
C3 C4 C9 C10 133.4(2)
Cr C4 C9 C10 -141.49(18)
C7 C8 C9 C4 -81.0(2)
C7 C8 C9 C10 28.31(17)
C6 C7 C10 C11 41.8(3)
C8 C7 C10 C11 149.4(2)
C6 C7 C10 C12 170.2(2)
C8 C7 C10 C12 -82.2(2)
C6 C7 C10 C9 -79.5(2)
C8 C7 C10 C9 28.08(17)
C4 C9 C10 C11 -37.4(3)
C8 C9 C10 C11 -147.9(2)
C4 C9 C10 C12 -165.7(2)
C8 C9 C10 C12 83.8(2)
C4 C9 C10 C7 82.6(2)
C8 C9 C10 C7 -27.90(17)
N2 Si2 C17 C18 -34.4(2)
C29 Si2 C17 C18 87.2(2)
C30 Si2 C17 C18 -153.12(19)
N2 Si2 C17 Cr -118.45(17)
C29 Si2 C17 Cr 3.2(2)
C30 Si2 C17 Cr 122.85(18)
C2 Cr C17 C18 -178.17(14)
C3 Cr C17 C18 -127.7(3)
C19 Cr C17 C18 25.50(13)
C1 Cr C17 C18 -165.71(14)
C20 Cr C17 C18 57.92(14)
C4 Cr C17 C18 -70.60(19)
C21 Cr C17 C18 93.50(14)
C5 Cr C17 C18 -79.31(14)
C2 Cr C17 Si2 -69.4(2)
C18 Cr C17 Si2 108.8(2)
C3 Cr C17 Si2 -18.9(4)
C19 Cr C17 Si2 134.28(19)
C1 Cr C17 Si2 -56.93(18)
C20 Cr C17 Si2 166.70(18)
C4 Cr C17 Si2 38.2(2)
C21 Cr C17 Si2 -157.72(18)
C5 Cr C17 Si2 29.47(19)
Si2 C17 C18 C19 -178.3(2)
Cr C17 C18 C19 -53.0(2)
Si2 C17 C18 Cr -125.36(15)
C2 Cr C18 C19 146.9(5)
C3 Cr C18 C19 -69.0(2)
C17 Cr C18 C19 138.9(2)
C1 Cr C18 C19 158.41(14)
C20 Cr C18 C19 22.77(13)
C4 Cr C18 C19 -87.55(15)
C21 Cr C18 C19 54.15(14)
C5 Cr C18 C19 -116.00(14)
C2 Cr C18 C17 8.0(6)
C3 Cr C18 C17 152.08(17)
C19 Cr C18 C17 -138.9(2)
C1 Cr C18 C17 19.52(19)
C20 Cr C18 C17 -116.13(15)
C4 Cr C18 C17 133.55(13)
C21 Cr C18 C17 -84.75(14)
C5 Cr C18 C17 105.10(14)
C17 C18 C19 C20 6.1(4)
Cr C18 C19 C20 -47.2(2)
C17 C18 C19 Cr 53.4(2)
C2 Cr C19 C18 -169.39(17)
C3 Cr C19 C18 145.25(14)
C17 Cr C19 C18 -25.38(14)
C1 Cr C19 C18 -66.2(3)
C20 Cr C19 C18 -142.8(2)
C4 Cr C19 C18 107.94(14)
C21 Cr C19 C18 -119.02(15)
C5 Cr C19 C18 70.31(15)
C2 Cr C19 C20 -26.6(2)
C18 Cr C19 C20 142.8(2)
C3 Cr C19 C20 -71.95(16)
C17 Cr C19 C20 117.43(15)
C1 Cr C19 C20 76.6(3)
C4 Cr C19 C20 -109.25(14)
C21 Cr C19 C20 23.78(12)
C5 Cr C19 C20 -146.88(13)
C18 C19 C20 C21 -3.5(4)
Cr C19 C20 C21 -48.9(2)
C18 C19 C20 C25 171.4(2)
Cr C19 C20 C25 125.93(19)
C18 C19 C20 Cr 45.4(2)
C2 Cr C20 C21 -54.14(15)
C18 Cr C20 C21 116.96(15)
C3 Cr C20 C21 -94.75(14)
C19 Cr C20 C21 140.2(2)
C17 Cr C20 C21 83.51(14)
C1 Cr C20 C21 -15.34(18)
C4 Cr C20 C21 -133.72(13)
C5 Cr C20 C21 -170.92(13)
C2 Cr C20 C19 165.63(14)
C18 Cr C20 C19 -23.27(14)
C3 Cr C20 C19 125.02(14)
C17 Cr C20 C19 -56.72(15)
C1 Cr C20 C19 -155.57(14)
C4 Cr C20 C19 86.06(15)
C21 Cr C20 C19 -140.2(2)
C5 Cr C20 C19 48.85(18)
C2 Cr C20 C25 55.0(2)
C18 Cr C20 C25 -133.9(2)
C3 Cr C20 C25 14.4(2)
C19 Cr C20 C25 -110.7(3)
C17 Cr C20 C25 -167.4(2)
C1 Cr C20 C25 93.8(2)
C4 Cr C20 C25 -24.6(2)
C21 Cr C20 C25 109.1(3)
C5 Cr C20 C25 -61.8(3)
C19 C20 C21 C22 -178.9(2)
C25 C20 C21 C22 6.1(3)
Cr C20 C21 C22 133.8(2)
C19 C20 C21 Cr 47.4(2)
C25 C20 C21 Cr -127.68(19)
C2 Cr C21 C20 132.49(14)
C18 Cr C21 C20 -57.29(14)
C3 Cr C21 C20 96.70(14)
C19 Cr C21 C20 -24.65(13)
C17 Cr C21 C20 -95.09(14)
C1 Cr C21 C20 169.21(13)
C4 Cr C21 C20 69.03(18)
C5 Cr C21 C20 39.4(6)
C2 Cr C21 C22 21.1(3)
C18 Cr C21 C22 -168.6(3)
C3 Cr C21 C22 -14.7(3)
C19 Cr C21 C22 -136.0(3)
C17 Cr C21 C22 153.6(3)
C1 Cr C21 C22 57.9(3)
C20 Cr C21 C22 -111.4(3)
C4 Cr C21 C22 -42.3(3)
C5 Cr C21 C22 -72.0(6)
C20 C21 C22 C23 -1.0(3)
Cr C21 C22 C23 90.9(3)
C21 C22 C23 C24 -50.2(3)
C21 C22 C23 C26 44.5(3)
C22 C23 C24 C25 84.4(2)
C26 C23 C24 C25 -28.39(17)
C21 C20 C25 C24 39.6(3)
C19 C20 C25 C24 -135.8(2)
Cr C20 C25 C24 -49.5(3)
C21 C20 C25 C26 -53.8(3)
C19 C20 C25 C26 130.8(2)
Cr C20 C25 C26 -142.82(19)
C23 C24 C25 C20 -80.0(2)
C23 C24 C25 C26 28.11(17)
C22 C23 C26 C28 40.7(3)
C24 C23 C26 C28 148.3(2)
C22 C23 C26 C27 169.6(2)
C24 C23 C26 C27 -82.8(2)
C22 C23 C26 C25 -79.5(2)
C24 C23 C26 C25 28.11(16)
C20 C25 C26 C28 -37.5(3)
C24 C25 C26 C28 -148.3(2)
C20 C25 C26 C27 -164.6(2)
C24 C25 C26 C27 84.6(2)
C20 C25 C26 C23 82.9(2)
C24 C25 C26 C23 -27.87(16)
C1' Si1' N1' C16' 139.8(3)
C14' Si1' N1' C16' 16.0(4)
C13' Si1' N1' C16' -102.1(4)
C1' Si1' N1' C15' -56.9(3)
C14' Si1' N1' C15' 179.2(3)
C13' Si1' N1' C15' 61.2(3)
C29' Si2' N2' C31' 0.9(3)
C17' Si2' N2' C31' -124.8(3)
C30' Si2' N2' C31' 115.8(3)
C29' Si2' N2' C32' -173.9(3)
C17' Si2' N2' C32' 60.4(3)
C30' Si2' N2' C32' -59.0(3)
N1' Si1' C1' C2' -24.6(2)
C14' Si1' C1' C2' 93.9(3)
C13' Si1' C1' C2' -144.3(2)
N1' Si1' C1' Cr' -106.89(18)
C14' Si1' C1' Cr' 11.6(3)
C13' Si1' C1' Cr' 133.4(2)
C18' Cr' C1' C2' -178.48(16)
C19' Cr' C1' C2' -123.3(3)
C3' Cr' C1' C2' 26.58(15)
C17' Cr' C1' C2' -166.28(16)
C5' Cr' C1' C2' 95.07(16)
C4' Cr' C1' C2' 59.26(16)
C20' Cr' C1' C2' -70.03(19)
C21' Cr' C1' C2' -79.66(16)
C18' Cr' C1' Si1' -71.7(2)
C2' Cr' C1' Si1' 106.8(2)
C19' Cr' C1' Si1' -16.5(4)
C3' Cr' C1' Si1' 133.36(19)
C17' Cr' C1' Si1' -59.50(18)
C5' Cr' C1' Si1' -158.15(18)
C4' Cr' C1' Si1' 166.04(17)
C20' Cr' C1' Si1' 36.8(2)
C21' Cr' C1' Si1' 27.13(18)
Si1' C1' C2' C3' 179.9(2)
Cr' C1' C2' C3' -54.2(2)
Si1' C1' C2' Cr' -125.87(16)
C18' Cr' C2' C1' 7.3(8)
C19' Cr' C2' C1' 152.66(19)
C3' Cr' C2' C1' -137.5(2)
C17' Cr' C2' C1' 19.1(2)
C5' Cr' C2' C1' -83.53(16)
C4' Cr' C2' C1' -114.51(17)
C20' Cr' C2' C1' 133.10(15)
C21' Cr' C2' C1' 104.42(16)
C18' Cr' C2' C3' 144.8(7)
C19' Cr' C2' C3' -69.8(2)
C17' Cr' C2' C3' 156.56(15)
C1' Cr' C2' C3' 137.5(2)
C5' Cr' C2' C3' 53.98(15)
C4' Cr' C2' C3' 23.00(14)
C20' Cr' C2' C3' -89.39(16)
C21' Cr' C2' C3' -118.07(15)
C1' C2' C3' C4' 6.9(4)
Cr' C2' C3' C4' -48.5(2)
C1' C2' C3' Cr' 55.4(2)
C18' Cr' C3' C4' -28.4(2)
C2' Cr' C3' C4' 142.2(2)
C19' Cr' C3' C4' -73.63(16)
C17' Cr' C3' C4' 68.6(4)
C1' Cr' C3' C4' 116.27(16)
C5' Cr' C3' C4' 22.63(13)
C20' Cr' C3' C4' -111.53(14)
C21' Cr' C3' C4' -149.27(14)
C18' Cr' C3' C2' -170.57(17)
C19' Cr' C3' C2' 144.18(15)
C17' Cr' C3' C2' -73.6(4)
C1' Cr' C3' C2' -25.92(15)
C5' Cr' C3' C2' -119.57(16)
C4' Cr' C3' C2' -142.2(2)
C20' Cr' C3' C2' 106.27(15)
C21' Cr' C3' C2' 68.53(16)
C2' C3' C4' C5' 0.7(4)
Cr' C3' C4' C5' -45.8(2)
C2' C3' C4' C9' 174.1(2)
Cr' C3' C4' C9' 127.7(2)
C2' C3' C4' Cr' 46.4(2)
C18' Cr' C4' C5' -53.49(16)
C2' Cr' C4' C5' 118.53(16)
C19' Cr' C4' C5' -94.31(15)
C3' Cr' C4' C5' 142.4(2)
C17' Cr' C4' C5' -14.86(19)
C1' Cr' C4' C5' 84.92(15)
C20' Cr' C4' C5' -133.22(14)
C21' Cr' C4' C5' -171.05(14)
C18' Cr' C4' C3' 164.16(14)
C2' Cr' C4' C3' -23.82(14)
C19' Cr' C4' C3' 123.34(14)
C17' Cr' C4' C3' -157.21(14)
C1' Cr' C4' C3' -57.43(15)
C5' Cr' C4' C3' -142.4(2)
C20' Cr' C4' C3' 84.43(15)
C21' Cr' C4' C3' 46.59(19)
C18' Cr' C4' C9' 55.0(2)
C2' Cr' C4' C9' -133.0(2)
C19' Cr' C4' C9' 14.2(2)
C3' Cr' C4' C9' -109.2(3)
C17' Cr' C4' C9' 93.6(2)
C1' Cr' C4' C9' -166.6(2)
C5' Cr' C4' C9' 108.5(3)
C20' Cr' C4' C9' -24.7(3)
C21' Cr' C4' C9' -62.6(3)
C3' C4' C5' C6' 177.5(2)
C9' C4' C5' C6' 3.8(3)
Cr' C4' C5' C6' 133.0(2)
C3' C4' C5' Cr' 44.5(2)
C9' C4' C5' Cr' -129.1(2)
C18' Cr' C5' C4' 132.55(15)
C2' Cr' C5' C4' -56.07(15)
C19' Cr' C5' C4' 97.27(15)
C3' Cr' C5' C4' -23.30(14)
C17' Cr' C5' C4' 169.26(14)
C1' Cr' C5' C4' -93.35(15)
C20' Cr' C5' C4' 71.19(18)
C21' Cr' C5' C4' 47.0(7)
C18' Cr' C5' C6' 20.6(3)
C2' Cr' C5' C6' -168.0(3)
C19' Cr' C5' C6' -14.7(3)
C3' Cr' C5' C6' -135.3(3)
C17' Cr' C5' C6' 57.3(3)
C1' Cr' C5' C6' 154.7(3)
C4' Cr' C5' C6' -112.0(3)
C20' Cr' C5' C6' -40.8(3)
C21' Cr' C5' C6' -65.0(7)
C4' C5' C6' C7' -0.7(3)
Cr' C5' C6' C7' 92.1(3)
C5' C6' C7' C8' -48.7(3)
C5' C6' C7' C10' 46.1(3)
C6' C7' C8' C9' 82.9(2)
C10' C7' C8' C9' -28.81(19)
C5' C4' C9' C8' 42.3(3)
C3' C4' C9' C8' -131.9(2)
Cr' C4' C9' C8' -46.1(3)
C5' C4' C9' C10' -51.0(3)
C3' C4' C9' C10' 134.8(2)
Cr' C4' C9' C10' -139.39(19)
C7' C8' C9' C4' -80.4(2)
C7' C8' C9' C10' 28.21(19)
C6' C7' C10' C11' 39.6(3)
C8' C7' C10' C11' 148.2(2)
C6' C7' C10' C12' 168.0(2)
C8' C7' C10' C12' -83.3(2)
C6' C7' C10' C9' -80.5(2)
C8' C7' C10' C9' 28.20(18)
C4' C9' C10' C11' -38.2(3)
C8' C9' C10' C11' -148.7(2)
C4' C9' C10' C12' -165.2(2)
C8' C9' C10' C12' 84.3(2)
C4' C9' C10' C7' 82.3(2)
C8' C9' C10' C7' -28.14(18)
N2' Si2' C17' C18' -134.3(2)
C29' Si2' C17' C18' 104.6(2)
C30' Si2' C17' C18' -13.5(2)
N2' Si2' C17' Cr' 141.39(17)
C29' Si2' C17' Cr' 20.3(2)
C30' Si2' C17' Cr' -97.90(19)
C2' Cr' C17' C18' -177.14(16)
C19' Cr' C17' C18' 26.30(15)
C3' Cr' C17' C18' -121.1(3)
C1' Cr' C17' C18' -165.57(15)
C5' Cr' C17' C18' -78.42(16)
C4' Cr' C17' C18' -69.67(19)
C20' Cr' C17' C18' 59.09(16)
C21' Cr' C17' C18' 94.67(16)
C18' Cr' C17' Si2' 110.9(2)
C2' Cr' C17' Si2' -66.2(2)
C19' Cr' C17' Si2' 137.2(2)
C3' Cr' C17' Si2' -10.2(4)
C1' Cr' C17' Si2' -54.66(18)
C5' Cr' C17' Si2' 32.49(18)
C4' Cr' C17' Si2' 41.2(2)
C20' Cr' C17' Si2' 170.00(18)
C21' Cr' C17' Si2' -154.41(18)
Si2' C17' C18' C19' -177.3(2)
Cr' C17' C18' C19' -53.5(2)
Si2' C17' C18' Cr' -123.73(17)
C2' Cr' C18' C17' 13.9(8)
C19' Cr' C18' C17' -137.9(2)
C3' Cr' C18' C17' 150.97(17)
C1' Cr' C18' C17' 20.1(2)
C5' Cr' C18' C17' 104.69(16)
C4' Cr' C18' C17' 132.78(15)
C20' Cr' C18' C17' -114.67(17)
C21' Cr' C18' C17' -83.44(16)
C2' Cr' C18' C19' 151.8(7)
C3' Cr' C18' C19' -71.1(2)
C17' Cr' C18' C19' 137.9(2)
C1' Cr' C18' C19' 158.00(15)
C5' Cr' C18' C19' -117.37(16)
C4' Cr' C18' C19' -89.28(17)
C20' Cr' C18' C19' 23.27(15)
C21' Cr' C18' C19' 54.50(16)
C17' C18' C19' C20' 5.4(4)
Cr' C18' C19' C20' -49.0(2)
C17' C18' C19' Cr' 54.4(2)
C18' Cr' C19' C20' 141.8(2)
C2' Cr' C19' C20' -30.4(3)
C3' Cr' C19' C20' -75.18(18)
C17' Cr' C19' C20' 116.01(17)
C1' Cr' C19' C20' 70.2(4)
C5' Cr' C19' C20' -150.15(15)
C4' Cr' C19' C20' -112.53(15)
C21' Cr' C19' C20' 23.10(14)
C2' Cr' C19' C18' -172.14(19)
C3' Cr' C19' C18' 143.07(16)
C17' Cr' C19' C18' -25.75(16)
C1' Cr' C19' C18' -71.6(4)
C5' Cr' C19' C18' 68.10(17)
C4' Cr' C19' C18' 105.72(17)
C20' Cr' C19' C18' -141.8(2)
C21' Cr' C19' C18' -118.65(18)
C18' C19' C20' C21' -0.3(4)
Cr' C19' C20' C21' -47.2(2)
C18' C19' C20' C25' 173.0(2)
Cr' C19' C20' C25' 126.1(2)
C18' C19' C20' Cr' 46.9(2)
C18' Cr' C20' C21' 117.32(16)
C2' Cr' C20' C21' -55.28(16)
C19' Cr' C20' C21' 141.4(2)
C3' Cr' C20' C21' -96.32(15)
C17' Cr' C20' C21' 83.63(15)
C1' Cr' C20' C21' -16.4(2)
C5' Cr' C20' C21' -174.28(14)
C4' Cr' C20' C21' -135.53(14)
C18' Cr' C20' C19' -24.09(16)
C2' Cr' C20' C19' 163.30(15)
C3' Cr' C20' C19' 122.27(16)
C17' Cr' C20' C19' -57.78(16)
C1' Cr' C20' C19' -157.79(15)
C5' Cr' C20' C19' 44.3(2)
C4' Cr' C20' C19' 83.06(16)
C21' Cr' C20' C19' -141.4(2)
C18' Cr' C20' C25' -133.5(2)
C2' Cr' C20' C25' 53.9(2)
C19' Cr' C20' C25' -109.4(3)
C3' Cr' C20' C25' 12.9(2)
C17' Cr' C20' C25' -167.2(2)
C1' Cr' C20' C25' 92.8(2)
C5' Cr' C20' C25' -65.1(3)
C4' Cr' C20' C25' -26.4(2)
C21' Cr' C20' C25' 109.2(3)
C19' C20' C21' C22' 179.7(2)
C25' C20' C21' C22' 6.2(3)
Cr' C20' C21' C22' 134.2(2)
C19' C20' C21' Cr' 45.5(2)
C25' C20' C21' Cr' -128.0(2)
C18' Cr' C21' C20' -57.00(15)
C2' Cr' C21' C20' 131.54(15)
C19' Cr' C21' C20' -23.89(14)
C3' Cr' C21' C20' 96.13(15)
C17' Cr' C21' C20' -94.47(15)
C1' Cr' C21' C20' 168.31(14)
C5' Cr' C21' C20' 28.7(7)
C4' Cr' C21' C20' 68.64(18)
C18' Cr' C21' C22' -168.9(3)
C2' Cr' C21' C22' 19.7(3)
C19' Cr' C21' C22' -135.7(3)
C3' Cr' C21' C22' -15.7(3)
C17' Cr' C21' C22' 153.7(3)
C1' Cr' C21' C22' 56.5(3)
C5' Cr' C21' C22' -83.2(7)
C4' Cr' C21' C22' -43.2(3)
C20' Cr' C21' C22' -111.9(3)
C20' C21' C22' C23' -3.0(3)
Cr' C21' C22' C23' 89.8(3)
C21' C22' C23' C24' -47.7(3)
C21' C22' C23' C26' 47.2(3)
C22' C23' C24' C25' 83.8(2)
C26' C23' C24' C25' -27.85(17)
C21' C20' C25' C24' 40.7(3)
C19' C20' C25' C24' -133.3(2)
Cr' C20' C25' C24' -48.3(3)
C21' C20' C25' C26' -52.6(3)
C19' C20' C25' C26' 133.5(2)
Cr' C20' C25' C26' -141.52(19)
C23' C24' C25' C20' -80.5(2)
C23' C24' C25' C26' 27.57(18)
C22' C23' C26' C28' 39.1(3)
C24' C23' C26' C28' 147.7(2)
C22' C23' C26' C27' 168.0(2)
C24' C23' C26' C27' -83.5(2)
C22' C23' C26' C25' -81.2(2)
C24' C23' C26' C25' 27.39(17)
C20' C25' C26' C28' -38.5(3)
C24' C25' C26' C28' -148.3(2)
C20' C25' C26' C27' -166.0(2)
C24' C25' C26' C27' 84.3(2)
C20' C25' C26' C23' 82.6(2)
C24' C25' C26' C23' -27.16(18)
